data_4132683
loop_
_publ_author_name
'Weinstein, Cory M.'
'Junor, Glen P.'
'Tolentino, Daniel R.'
'Jazzar, Rodolphe'
'Melaimi, Mohand'
'Bertrand, Guy'

_publ_section_title
;
 Highly Ambiphilic Room Temperature Stable Six-Membered Cyclic
 (Alkyl)(amino)carbenes.
;
_journal_issue 29
_journal_name_full 'Journal of the American Chemical Society'
_journal_page_first 9255
_journal_page_last 9260
_journal_paper_doi 10.1021/jacs.8b05518
_journal_volume 140
_journal_year 2018
_chemical_formula_moiety 'C30 H41 Cl N O2 Rh'
_chemical_formula_sum 'C30 H41 Cl N O2 Rh'
_chemical_formula_weight 586.00
_space_group_crystal_system monoclinic
_space_group_IT_number 14
_space_group_name_Hall '-P 2yn'
_space_group_name_H-M_alt 'P 1 21/n 1'
_atom_sites_solution_hydrogens geom
_audit_creation_date 2017-09-28
_audit_creation_method
;
Olex2 1.2-beta
(compiled 2017.08.10 svn.r3458 for OlexSys, GUI svn.r5381)
;
_cell_angle_alpha 90
_cell_angle_beta 103.015(2)
_cell_angle_gamma 90
_cell_formula_units_Z 4
_cell_length_a 9.9542(3)
_cell_length_b 15.6195(4)
_cell_length_c 17.9011(6)
_cell_measurement_reflns_used 4034
_cell_measurement_temperature 100(2)
_cell_measurement_theta_max 26.14
_cell_measurement_theta_min 2.34
_cell_volume 2711.76(14)
_computing_cell_refinement 'SAINT v8.37A (Bruker, 2015)'
_computing_data_reduction 'SAINT v8.37A (Bruker, 2015)'
_computing_molecular_graphics 'Olex2 (Dolomanov et al., 2009)'
_computing_publication_material 'Olex2 (Dolomanov et al., 2009)'
_computing_structure_refinement 'ShelXL (Sheldrick, 2015)'
_diffrn_ambient_temperature 100.0
_diffrn_measured_fraction_theta_full 1.000
_diffrn_measured_fraction_theta_max 0.996
_diffrn_measurement_device_type 'Bruker APEX-II CCD'
_diffrn_measurement_method '\f and \w scans'
_diffrn_radiation_type MoK\a
_diffrn_radiation_wavelength 0.71073
_diffrn_reflns_av_R_equivalents 0.0553
_diffrn_reflns_av_unetI/netI 0.0649
_diffrn_reflns_Laue_measured_fraction_full 1.000
_diffrn_reflns_Laue_measured_fraction_max 0.996
_diffrn_reflns_limit_h_max 12
_diffrn_reflns_limit_h_min -11
_diffrn_reflns_limit_k_max 17
_diffrn_reflns_limit_k_min -19
_diffrn_reflns_limit_l_max 18
_diffrn_reflns_limit_l_min -22
_diffrn_reflns_number 16964
_diffrn_reflns_point_group_measured_fraction_full 1.000
_diffrn_reflns_point_group_measured_fraction_max 0.996
_diffrn_reflns_theta_full 25.242
_diffrn_reflns_theta_max 26.407
_diffrn_reflns_theta_min 1.750
_diffrn_standards_number 0
_exptl_absorpt_coefficient_mu 0.756
_exptl_absorpt_correction_T_max 0.2602
_exptl_absorpt_correction_T_min 0.2260
_exptl_absorpt_correction_type multi-scan
_exptl_absorpt_process_details
;
SADABS-2016/2 (Bruker,2016/2) was used for absorption correction.
wR2(int) was 0.0814 before and 0.0610 after correction.
The Ratio of minimum to maximum transmission is 0.8686.
The \l/2 correction factor is Not present.
;
_exptl_crystal_colour orange
_exptl_crystal_density_diffrn 1.435
_exptl_crystal_description blocks
_exptl_crystal_F_000 1224
_exptl_crystal_size_max 0.2
_exptl_crystal_size_mid 0.2
_exptl_crystal_size_min 0.1
_refine_diff_density_max 3.892
_refine_diff_density_min -0.530
_refine_diff_density_rms 0.108
_refine_ls_extinction_method none
_refine_ls_goodness_of_fit_ref 1.054
_refine_ls_hydrogen_treatment constr
_refine_ls_matrix_type full
_refine_ls_number_parameters 322
_refine_ls_number_reflns 5548
_refine_ls_number_restraints 0
_refine_ls_restrained_S_all 1.054
_refine_ls_R_factor_all 0.0586
_refine_ls_R_factor_gt 0.0438
_refine_ls_shift/su_max 0.001
_refine_ls_shift/su_mean 0.000
_refine_ls_structure_factor_coef Fsqd
_refine_ls_weighting_details 'w=1/[\s^2^(Fo^2^)+(0.0453P)^2^+2.8513P] where P=(Fo^2^+2Fc^2^)/3'
_refine_ls_weighting_scheme calc
_refine_ls_wR_factor_gt 0.1039
_refine_ls_wR_factor_ref 0.1115
_reflns_Friedel_coverage 0.000
_reflns_number_gt 4394
_reflns_number_total 5548
_reflns_threshold_expression 'I > 2\s(I)'
_cod_data_source_file RhCO.cif
_cod_data_source_block gb_cmw_9_28_17_0m_a
_cod_database_code 4132683
_shelx_shelxl_version_number 2014/7
_shelx_space_group_comment
;
The symmetry employed for this shelxl refinement is uniquely defined
by the following loop, which should always be used as a source of
symmetry information in preference to the above space-group names.
They are only intended as comments.
;
_olex2_refinement_description
;
1. Fixed Uiso
 At 1.2 times of:
  All C(H) groups, All C(H,H) groups
 At 1.5 times of:
  All C(H,H,H) groups
2.a Ternary CH refined with riding coordinates:
 C19(H19), C16(H16), C30(H30), C22(H22), C24(H24), C26(H26)
2.b Secondary CH2 refined with riding coordinates:
 C29(H29A,H29B), C6(H6A,H6B), C5(H5A,H5B), C27(H27A,H27B), C25(H25A,H25B),
 C28(H28A,H28B), C23(H23A,H23B)
2.c Aromatic/amide H refined with riding coordinates:
 C12(H12), C14(H14), C13(H13)
2.d Idealised Me refined as rotating group:
 C20(H20A,H20B,H20C), C9(H9A,H9B,H9C), C18(H18A,H18B,H18C), C8(H8A,H8B,H8C),
 C17(H17A,H17B,H17C), C21(H21A,H21B,H21C)
;
_olex2_submission_special_instructions 'No special instructions were received'

loop_
_space_group_symop_operation_xyz
'x, y, z'
'-x+1/2, y+1/2, -z+1/2'
'-x, -y, -z'
'x-1/2, -y-1/2, z-1/2'

loop_
_atom_site_label
_atom_site_type_symbol
_atom_site_fract_x
_atom_site_fract_y
_atom_site_fract_z
_atom_site_U_iso_or_equiv
_atom_site_adp_type
_atom_site_occupancy
_atom_site_site_symmetry_order
_atom_site_calc_flag
_atom_site_refinement_flags_posn
Rh1 Rh 0.54576(3) 0.63830(2) 0.33572(2) 0.01276(10) Uani 1 1 d .
Cl1 Cl 0.45015(10) 0.78059(6) 0.32539(6) 0.0213(2) Uani 1 1 d .
O2 O 0.6930(3) 0.47191(19) 0.33924(17) 0.0274(7) Uani 1 1 d .
O1 O 0.7943(3) 0.7227(2) 0.43412(17) 0.0301(7) Uani 1 1 d .
N1 N 0.3654(3) 0.60376(19) 0.18500(17) 0.0109(6) Uani 1 1 d .
C10 C 0.4962(4) 0.5780(2) 0.1637(2) 0.0140(8) Uani 1 1 d .
C1 C 0.3629(4) 0.6046(2) 0.2588(2) 0.0123(8) Uani 1 1 d .
C11 C 0.6004(4) 0.6373(2) 0.1580(2) 0.0132(8) Uani 1 1 d .
C12 C 0.7214(4) 0.6044(3) 0.1434(2) 0.0167(8) Uani 1 1 d .
H12 H 0.7933 0.6428 0.1392 0.020 Uiso 1 1 calc R
C19 C 0.5891(4) 0.7338(2) 0.1631(2) 0.0154(8) Uani 1 1 d .
H19 H 0.5046 0.7478 0.1821 0.018 Uiso 1 1 calc R
C29 C 0.3166(4) 0.4675(2) 0.3723(2) 0.0157(8) Uani 1 1 d .
H29A H 0.3068 0.4052 0.3802 0.019 Uiso 1 1 calc R
H29B H 0.4105 0.4780 0.3645 0.019 Uiso 1 1 calc R
C4 C 0.6332(4) 0.5343(3) 0.3374(2) 0.0185(9) Uani 1 1 d .
C15 C 0.5105(4) 0.4901(2) 0.1505(2) 0.0142(8) Uani 1 1 d .
C7 C 0.2425(4) 0.6273(2) 0.1191(2) 0.0142(8) Uani 1 1 d .
C14 C 0.6358(4) 0.4612(3) 0.1377(2) 0.0182(8) Uani 1 1 d .
H14 H 0.6486 0.4017 0.1308 0.022 Uiso 1 1 calc R
C2 C 0.2231(4) 0.5948(2) 0.2830(2) 0.0134(8) Uani 1 1 d .
C6 C 0.1126(4) 0.5923(3) 0.1398(2) 0.0156(8) Uani 1 1 d .
H6A H 0.0306 0.6106 0.1008 0.019 Uiso 1 1 calc R
H6B H 0.1155 0.5289 0.1401 0.019 Uiso 1 1 calc R
C20 C 0.7137(4) 0.7745(3) 0.2172(2) 0.0224(9) Uani 1 1 d .
H20A H 0.7357 0.7424 0.2655 0.034 Uiso 1 1 calc GR
H20B H 0.6922 0.8339 0.2276 0.034 Uiso 1 1 calc GR
H20C H 0.7931 0.7733 0.1933 0.034 Uiso 1 1 calc GR
C9 C 0.2365(4) 0.7253(2) 0.1145(2) 0.0171(8) Uani 1 1 d .
H9A H 0.2514 0.7493 0.1663 0.026 Uiso 1 1 calc GR
H9B H 0.1460 0.7432 0.0845 0.026 Uiso 1 1 calc GR
H9C H 0.3085 0.7462 0.0896 0.026 Uiso 1 1 calc GR
C13 C 0.7415(4) 0.5173(3) 0.1347(2) 0.0194(9) Uani 1 1 d .
H13 H 0.8270 0.4966 0.1268 0.023 Uiso 1 1 calc R
C3 C 0.7043(4) 0.6891(3) 0.4000(2) 0.0192(9) Uani 1 1 d .
C18 C 0.3698(4) 0.3704(3) 0.0763(2) 0.0207(9) Uani 1 1 d .
H18A H 0.3556 0.4086 0.0319 0.031 Uiso 1 1 calc GR
H18B H 0.2871 0.3353 0.0735 0.031 Uiso 1 1 calc GR
H18C H 0.4489 0.3330 0.0764 0.031 Uiso 1 1 calc GR
C8 C 0.2574(4) 0.5920(3) 0.0422(2) 0.0178(8) Uani 1 1 d .
H8A H 0.3442 0.6122 0.0313 0.027 Uiso 1 1 calc GR
H8B H 0.1800 0.6118 0.0018 0.027 Uiso 1 1 calc GR
H8C H 0.2574 0.5293 0.0439 0.027 Uiso 1 1 calc GR
C16 C 0.3974(4) 0.4237(2) 0.1502(2) 0.0143(8) Uani 1 1 d .
H16 H 0.3107 0.4550 0.1524 0.017 Uiso 1 1 calc R
C5 C 0.1015(4) 0.6245(2) 0.2181(2) 0.0157(8) Uani 1 1 d .
H5A H 0.0140 0.6037 0.2291 0.019 Uiso 1 1 calc R
H5B H 0.0985 0.6879 0.2172 0.019 Uiso 1 1 calc R
C27 C 0.3166(4) 0.6116(3) 0.4299(2) 0.0173(8) Uani 1 1 d .
H27A H 0.4114 0.6221 0.4234 0.021 Uiso 1 1 calc R
H27B H 0.3039 0.6445 0.4751 0.021 Uiso 1 1 calc R
C17 C 0.4325(4) 0.3637(2) 0.2190(2) 0.0176(8) Uani 1 1 d .
H17A H 0.5106 0.3273 0.2146 0.026 Uiso 1 1 calc GR
H17B H 0.3525 0.3277 0.2204 0.026 Uiso 1 1 calc GR
H17C H 0.4571 0.3974 0.2663 0.026 Uiso 1 1 calc GR
C25 C 0.0660(4) 0.4779(3) 0.3164(2) 0.0186(9) Uani 1 1 d .
H25A H -0.0067 0.4933 0.2708 0.022 Uiso 1 1 calc R
H25B H 0.0576 0.4160 0.3265 0.022 Uiso 1 1 calc R
C28 C 0.1527(4) 0.5002(3) 0.4566(2) 0.0200(9) Uani 1 1 d .
H28A H 0.1401 0.4386 0.4658 0.024 Uiso 1 1 calc R
H28B H 0.1407 0.5324 0.5023 0.024 Uiso 1 1 calc R
C30 C 0.2976(4) 0.5159(3) 0.4434(2) 0.0174(8) Uani 1 1 d .
H30 H 0.3682 0.4964 0.4893 0.021 Uiso 1 1 calc R
C21 C 0.5745(4) 0.7738(3) 0.0828(2) 0.0205(9) Uani 1 1 d .
H21A H 0.6600 0.7649 0.0653 0.031 Uiso 1 1 calc GR
H21B H 0.5565 0.8353 0.0853 0.031 Uiso 1 1 calc GR
H21C H 0.4977 0.7465 0.0467 0.031 Uiso 1 1 calc GR
C22 C 0.2121(4) 0.6421(3) 0.3582(2) 0.0159(8) Uani 1 1 d .
H22 H 0.2241 0.7050 0.3515 0.019 Uiso 1 1 calc R
C24 C 0.0459(4) 0.5298(3) 0.3860(2) 0.0186(9) Uani 1 1 d .
H24 H -0.0490 0.5199 0.3941 0.022 Uiso 1 1 calc R
C23 C 0.0676(4) 0.6254(3) 0.3746(2) 0.0192(9) Uani 1 1 d .
H23A H 0.0591 0.6571 0.4212 0.023 Uiso 1 1 calc R
H23B H -0.0046 0.6467 0.3311 0.023 Uiso 1 1 calc R
C26 C 0.2089(4) 0.4965(2) 0.3006(2) 0.0155(8) Uani 1 1 d .
H26 H 0.2207 0.4620 0.2554 0.019 Uiso 1 1 calc R

loop_
_atom_site_aniso_label
_atom_site_aniso_U_11
_atom_site_aniso_U_22
_atom_site_aniso_U_33
_atom_site_aniso_U_23
_atom_site_aniso_U_13
_atom_site_aniso_U_12
Rh1 0.01204(16) 0.01488(18) 0.01112(15) -0.00095(13) 0.00209(11) -0.00023(12)
Cl1 0.0215(5) 0.0179(5) 0.0266(5) 0.0027(4) 0.0100(4) 0.0017(4)
O2 0.0220(16) 0.0261(18) 0.0304(17) -0.0056(14) -0.0020(13) 0.0088(14)
O1 0.0192(16) 0.043(2) 0.0262(16) -0.0054(15) 0.0000(13) -0.0021(15)
N1 0.0111(15) 0.0074(15) 0.0137(15) -0.0011(12) 0.0020(12) -0.0002(12)
C10 0.0145(19) 0.019(2) 0.0091(17) 0.0016(16) 0.0039(14) 0.0030(16)
C1 0.0161(19) 0.0061(18) 0.0156(18) 0.0007(15) 0.0052(15) 0.0009(15)
C11 0.0150(18) 0.016(2) 0.0079(16) 0.0005(15) 0.0003(14) -0.0035(16)
C12 0.0121(19) 0.026(2) 0.0114(18) 0.0019(17) 0.0021(15) -0.0039(17)
C19 0.0153(19) 0.017(2) 0.0140(18) 0.0007(16) 0.0040(15) -0.0014(16)
C29 0.017(2) 0.013(2) 0.0179(19) 0.0041(16) 0.0060(16) -0.0002(16)
C4 0.0123(19) 0.029(2) 0.0130(19) -0.0022(17) -0.0005(15) -0.0062(18)
C15 0.0164(19) 0.015(2) 0.0101(17) 0.0010(15) 0.0009(15) 0.0012(16)
C7 0.0121(18) 0.016(2) 0.0133(18) 0.0032(16) 0.0008(14) 0.0037(16)
C14 0.020(2) 0.019(2) 0.0155(19) -0.0010(16) 0.0044(16) 0.0056(17)
C2 0.0130(18) 0.015(2) 0.0129(18) -0.0005(16) 0.0042(15) -0.0007(15)
C6 0.0132(19) 0.016(2) 0.0161(19) 0.0015(16) -0.0001(15) 0.0024(16)
C20 0.023(2) 0.023(2) 0.022(2) -0.0013(18) 0.0055(17) -0.0080(18)
C9 0.0151(19) 0.015(2) 0.019(2) 0.0029(17) 0.0004(15) 0.0017(16)
C13 0.016(2) 0.027(2) 0.0160(19) 0.0010(17) 0.0059(16) 0.0065(17)
C3 0.028(2) 0.017(2) 0.0133(19) -0.0010(17) 0.0059(17) 0.0014(18)
C18 0.029(2) 0.014(2) 0.018(2) -0.0034(17) 0.0045(17) -0.0020(18)
C8 0.018(2) 0.023(2) 0.0116(18) -0.0009(17) 0.0009(15) 0.0023(17)
C16 0.0161(19) 0.012(2) 0.0141(18) 0.0002(15) 0.0016(15) 0.0028(16)
C5 0.0132(19) 0.017(2) 0.0176(19) 0.0031(16) 0.0049(15) 0.0029(16)
C27 0.019(2) 0.020(2) 0.0137(18) -0.0025(16) 0.0070(16) -0.0006(17)
C17 0.019(2) 0.015(2) 0.0176(19) -0.0029(17) 0.0028(16) -0.0013(17)
C25 0.017(2) 0.020(2) 0.019(2) -0.0001(17) 0.0061(16) -0.0067(17)
C28 0.022(2) 0.024(2) 0.0170(19) 0.0035(17) 0.0091(16) -0.0022(18)
C30 0.017(2) 0.020(2) 0.0155(19) 0.0050(17) 0.0045(16) 0.0002(17)
C21 0.024(2) 0.020(2) 0.018(2) 0.0030(17) 0.0071(17) -0.0021(18)
C22 0.0171(19) 0.017(2) 0.0157(18) -0.0018(16) 0.0077(15) -0.0003(16)
C24 0.0139(19) 0.026(2) 0.0175(19) 0.0032(17) 0.0070(16) -0.0005(17)
C23 0.018(2) 0.025(2) 0.0164(19) 0.0006(18) 0.0087(16) 0.0046(18)
C26 0.018(2) 0.016(2) 0.0137(18) 0.0000(16) 0.0061(15) -0.0022(16)

loop_
_atom_type_symbol
_atom_type_description
_atom_type_scat_dispersion_real
_atom_type_scat_dispersion_imag
_atom_type_scat_source
C C 0.0033 0.0016 'International Tables Vol C Tables 4.2.6.8 and 6.1.1.4'
H H 0.0000 0.0000 'International Tables Vol C Tables 4.2.6.8 and 6.1.1.4'
Cl Cl 0.1484 0.1585 'International Tables Vol C Tables 4.2.6.8 and 6.1.1.4'
N N 0.0061 0.0033 'International Tables Vol C Tables 4.2.6.8 and 6.1.1.4'
O O 0.0106 0.0060 'International Tables Vol C Tables 4.2.6.8 and 6.1.1.4'
Rh Rh -1.1178 0.9187 'International Tables Vol C Tables 4.2.6.8 and 6.1.1.4'

loop_
_geom_angle_atom_site_label_1
_geom_angle_atom_site_label_2
_geom_angle_atom_site_label_3
_geom_angle
C1 Rh1 Cl1 84.92(10)
C4 Rh1 Cl1 173.35(12)
C4 Rh1 C1 97.31(15)
C4 Rh1 C3 91.92(17)
C3 Rh1 Cl1 85.47(13)
C3 Rh1 C1 169.92(16)
C10 N1 C7 117.2(3)
C1 N1 C10 118.0(3)
C1 N1 C7 124.8(3)
C11 C10 N1 122.6(3)
C15 C10 N1 115.6(3)
C15 C10 C11 121.7(3)
N1 C1 Rh1 116.8(2)
N1 C1 C2 119.6(3)
C2 C1 Rh1 122.9(2)
C10 C11 C19 125.7(3)
C12 C11 C10 117.0(3)
C12 C11 C19 117.3(3)
C11 C12 H12 118.8
C11 C12 C13 122.5(4)
C13 C12 H12 118.8
C11 C19 H19 108.5
C11 C19 C20 113.0(3)
C11 C19 C21 109.8(3)
C20 C19 H19 108.5
C20 C19 C21 108.3(3)
C21 C19 H19 108.5
H29A C29 H29B 108.1
C30 C29 H29A 109.5
C30 C29 H29B 109.5
C30 C29 C26 110.8(3)
C26 C29 H29A 109.5
C26 C29 H29B 109.5
O2 C4 Rh1 176.8(3)
C10 C15 C16 124.1(3)
C14 C15 C10 118.2(3)
C14 C15 C16 117.7(3)
C6 C7 N1 107.4(3)
C6 C7 C9 110.3(3)
C9 C7 N1 107.1(3)
C8 C7 N1 112.6(3)
C8 C7 C6 110.5(3)
C8 C7 C9 108.8(3)
C15 C14 H14 119.3
C13 C14 C15 121.3(4)
C13 C14 H14 119.3
C1 C2 C22 115.8(3)
C1 C2 C26 106.0(3)
C5 C2 C1 111.1(3)
C5 C2 C22 108.1(3)
C5 C2 C26 110.5(3)
C22 C2 C26 105.1(3)
C7 C6 H6A 109.6
C7 C6 H6B 109.6
H6A C6 H6B 108.1
C5 C6 C7 110.4(3)
C5 C6 H6A 109.6
C5 C6 H6B 109.6
C19 C20 H20A 109.5
C19 C20 H20B 109.5
C19 C20 H20C 109.5
H20A C20 H20B 109.5
H20A C20 H20C 109.5
H20B C20 H20C 109.5
C7 C9 H9A 109.5
C7 C9 H9B 109.5
C7 C9 H9C 109.5
H9A C9 H9B 109.5
H9A C9 H9C 109.5
H9B C9 H9C 109.5
C12 C13 H13 120.4
C14 C13 C12 119.2(3)
C14 C13 H13 120.4
O1 C3 Rh1 175.6(4)
H18A C18 H18B 109.5
H18A C18 H18C 109.5
H18B C18 H18C 109.5
C16 C18 H18A 109.5
C16 C18 H18B 109.5
C16 C18 H18C 109.5
C7 C8 H8A 109.5
C7 C8 H8B 109.5
C7 C8 H8C 109.5
H8A C8 H8B 109.5
H8A C8 H8C 109.5
H8B C8 H8C 109.5
C15 C16 C18 111.1(3)
C15 C16 H16 108.1
C18 C16 H16 108.1
C17 C16 C15 112.3(3)
C17 C16 C18 109.0(3)
C17 C16 H16 108.1
C2 C5 H5A 109.0
C2 C5 H5B 109.0
C6 C5 C2 112.7(3)
C6 C5 H5A 109.0
C6 C5 H5B 109.0
H5A C5 H5B 107.8
H27A C27 H27B 108.1
C30 C27 H27A 109.6
C30 C27 H27B 109.6
C30 C27 C22 110.5(3)
C22 C27 H27A 109.6
C22 C27 H27B 109.6
C16 C17 H17A 109.5
C16 C17 H17B 109.5
C16 C17 H17C 109.5
H17A C17 H17B 109.5
H17A C17 H17C 109.5
H17B C17 H17C 109.5
H25A C25 H25B 108.1
C24 C25 H25A 109.6
C24 C25 H25B 109.6
C24 C25 C26 110.1(3)
C26 C25 H25A 109.6
C26 C25 H25B 109.6
H28A C28 H28B 108.3
C30 C28 H28A 109.9
C30 C28 H28B 109.9
C24 C28 H28A 109.9
C24 C28 H28B 109.9
C24 C28 C30 109.1(3)
C29 C30 C27 108.0(3)
C29 C30 C28 110.3(3)
C29 C30 H30 109.7
C27 C30 H30 109.7
C28 C30 C27 109.5(3)
C28 C30 H30 109.7
C19 C21 H21A 109.5
C19 C21 H21B 109.5
C19 C21 H21C 109.5
H21A C21 H21B 109.5
H21A C21 H21C 109.5
H21B C21 H21C 109.5
C2 C22 H22 109.1
C27 C22 C2 114.1(3)
C27 C22 H22 109.1
C27 C22 C23 105.8(3)
C23 C22 C2 109.3(3)
C23 C22 H22 109.1
C25 C24 H24 109.7
C28 C24 C25 108.6(3)
C28 C24 H24 109.7
C28 C24 C23 108.2(3)
C23 C24 C25 111.0(3)
C23 C24 H24 109.7
C22 C23 H23A 109.5
C22 C23 H23B 109.5
C24 C23 C22 110.7(3)
C24 C23 H23A 109.5
C24 C23 H23B 109.5
H23A C23 H23B 108.1
C29 C26 C2 112.0(3)
C29 C26 H26 109.2
C2 C26 H26 109.2
C25 C26 C29 106.8(3)
C25 C26 C2 110.3(3)
C25 C26 H26 109.2

loop_
_geom_bond_atom_site_label_1
_geom_bond_atom_site_label_2
_geom_bond_distance
Rh1 Cl1 2.4084(10)
Rh1 C1 2.087(4)
Rh1 C4 1.840(4)
Rh1 C3 1.905(4)
O2 C4 1.138(5)
O1 C3 1.097(5)
N1 C10 1.493(4)
N1 C1 1.327(4)
N1 C7 1.540(5)
C10 C11 1.411(5)
C10 C15 1.406(5)
C1 C2 1.555(5)
C11 C12 1.388(5)
C11 C19 1.515(5)
C12 H12 0.9500
C12 C13 1.389(6)
C19 H19 1.0000
C19 C20 1.530(5)
C19 C21 1.545(5)
C29 H29A 0.9900
C29 H29B 0.9900
C29 C30 1.528(5)
C29 C26 1.544(5)
C15 C14 1.393(5)
C15 C16 1.529(5)
C7 C6 1.524(5)
C7 C9 1.534(5)
C7 C8 1.521(5)
C14 H14 0.9500
C14 C13 1.380(6)
C2 C5 1.548(5)
C2 C22 1.561(5)
C2 C26 1.581(5)
C6 H6A 0.9900
C6 H6B 0.9900
C6 C5 1.516(5)
C20 H20A 0.9800
C20 H20B 0.9800
C20 H20C 0.9800
C9 H9A 0.9800
C9 H9B 0.9800
C9 H9C 0.9800
C13 H13 0.9500
C18 H18A 0.9800
C18 H18B 0.9800
C18 H18C 0.9800
C18 C16 1.535(5)
C8 H8A 0.9800
C8 H8B 0.9800
C8 H8C 0.9800
C16 H16 1.0000
C16 C17 1.525(5)
C5 H5A 0.9900
C5 H5B 0.9900
C27 H27A 0.9900
C27 H27B 0.9900
C27 C30 1.533(5)
C27 C22 1.535(5)
C17 H17A 0.9800
C17 H17B 0.9800
C17 H17C 0.9800
C25 H25A 0.9900
C25 H25B 0.9900
C25 C24 1.535(5)
C25 C26 1.540(5)
C28 H28A 0.9900
C28 H28B 0.9900
C28 C30 1.533(5)
C28 C24 1.529(5)
C30 H30 1.0000
C21 H21A 0.9800
C21 H21B 0.9800
C21 H21C 0.9800
C22 H22 1.0000
C22 C23 1.553(5)
C24 H24 1.0000
C24 C23 1.530(6)
C23 H23A 0.9900
C23 H23B 0.9900
C26 H26 1.0000
